data_7235707
loop_
_publ_author_name
'Rai, Sunil K.'
'Khanam, Shaziya'
'Khanna, Ranjana S.'
'Tewari, Ashish K.'

_publ_section_title
;
 Cascade synthesis of 2-pyridones using acrylamides and ketones
;
_journal_issue 83
_journal_name_full 'RSC Adv.'
_journal_page_first 44141
_journal_paper_doi 10.1039/C4RA06619G
_journal_volume 4
_journal_year 2014
_chemical_formula_moiety 'C14 H12 N2 O'
_chemical_formula_sum 'C14 H12 N2 O'
_chemical_formula_weight 224.26
_chemical_melting_point 543.15
_chemical_name_systematic
;
 5,6-dimethyl-2-oxo-4-phenyl-1,2-dihydropyridine-3-carbonitrile 
;
_space_group_IT_number 2
_space_group_name_Hall '-P 1'
_space_group_name_H-M_alt 'P -1'
_symmetry_cell_setting triclinic
_symmetry_space_group_name_H-M 'P -1'
_atom_sites_solution_hydrogens geom
_atom_sites_solution_primary direct
_atom_sites_solution_secondary difmap
_audit_creation_method SHELXL-97
_cell_angle_alpha 116.399(13)
_cell_angle_beta 97.846(9)
_cell_angle_gamma 90.409(9)
_cell_formula_units_Z 2
_cell_length_a 7.4066(7)
_cell_length_b 9.4392(12)
_cell_length_c 9.7203(13)
_cell_measurement_temperature 293(2)
_cell_volume 601.24(14)
_computing_structure_refinement 'SHELXL-97 (Sheldrick, 1997)'
_computing_structure_solution 'SHELXS-97 (Sheldrick, 1990)'
_diffrn_ambient_temperature 293(2)
_diffrn_measured_fraction_theta_full 0.998
_diffrn_measured_fraction_theta_max 0.892
_diffrn_measurement_device_type 'Xcalibur, Eos'
_diffrn_measurement_method '\w scans'
_diffrn_radiation_monochromator graphite
_diffrn_radiation_source 'fine-focus sealed tube'
_diffrn_radiation_type MoK\a
_diffrn_radiation_wavelength 0.71073
_diffrn_reflns_av_R_equivalents 0.0213
_diffrn_reflns_av_sigmaI/netI 0.0458
_diffrn_reflns_limit_h_max 10
_diffrn_reflns_limit_h_min -10
_diffrn_reflns_limit_k_max 13
_diffrn_reflns_limit_k_min -14
_diffrn_reflns_limit_l_max 14
_diffrn_reflns_limit_l_min -14
_diffrn_reflns_number 6568
_diffrn_reflns_theta_full 25.00
_diffrn_reflns_theta_max 32.58
_diffrn_reflns_theta_min 3.36
_exptl_absorpt_coefficient_mu 0.080
_exptl_absorpt_correction_T_max 0.972
_exptl_absorpt_correction_T_min 0.969
_exptl_absorpt_correction_type multi-scan
_exptl_absorpt_process_details 'CrysAlisPro, Agilent Technologies'
_exptl_crystal_density_diffrn 1.239
_exptl_crystal_density_method 'not measured'
_exptl_crystal_F_000 236
_exptl_crystal_size_max 0.40
_exptl_crystal_size_mid 0.38
_exptl_crystal_size_min 0.36
_refine_diff_density_max 0.247
_refine_diff_density_min -0.288
_refine_diff_density_rms 0.058
_refine_ls_extinction_method none
_refine_ls_goodness_of_fit_ref 0.996
_refine_ls_hydrogen_treatment mixed
_refine_ls_matrix_type full
_refine_ls_number_parameters 158
_refine_ls_number_reflns 3913
_refine_ls_number_restraints 0
_refine_ls_restrained_S_all 0.996
_refine_ls_R_factor_all 0.1104
_refine_ls_R_factor_gt 0.0631
_refine_ls_shift/su_max 0.017
_refine_ls_shift/su_mean 0.003
_refine_ls_structure_factor_coef Fsqd
_refine_ls_weighting_details 'calc w=1/[\s^2^(Fo^2^)+(0.0921P)^2^+0.1047P] where P=(Fo^2^+2Fc^2^)/3'
_refine_ls_weighting_scheme calc
_refine_ls_wR_factor_gt 0.1608
_refine_ls_wR_factor_ref 0.2002
_reflns_number_gt 2298
_reflns_number_total 3913
_reflns_threshold_expression >2sigma(I)
_cod_data_source_file c4ra06619g2.cif
_cod_data_source_block shelxl
_cod_depositor_comments
;
The following automatic conversions were performed:

data item '_symmetry_cell_setting' value 'Triclinic' was changed to
'triclinic' in accordance with the
/home/saulius/struct/COD-crude-data/automatic-downloads/DataCite-retrospective/RSC/depositions/lib/dictionaries/cif_core.dic
dictionary named 'cif_core.dic' version 2.4.2 last updated on
2011-04-26.

Automatic conversion script
Id: cif_fix_values 6909 2019-04-08 15:41:33Z antanas 
;
_cod_original_cell_volume 601.24(12)
_cod_database_code 7235707

loop_
_symmetry_equiv_pos_as_xyz
'x, y, z'
'-x, -y, -z'

loop_
_atom_site_label
_atom_site_type_symbol
_atom_site_fract_x
_atom_site_fract_y
_atom_site_fract_z
_atom_site_U_iso_or_equiv
_atom_site_adp_type
_atom_site_occupancy
_atom_site_symmetry_multiplicity
_atom_site_calc_flag
_atom_site_refinement_flags
C1 C 0.2929(3) 0.8288(2) 0.0020(2) 0.0457(4) Uani 1 1 d .
H1 H 0.4050 0.8517 -0.0195 0.055 Uiso 1 1 calc R
C5 C 0.1173(2) 0.7793(3) 0.1666(2) 0.0526(5) Uani 1 1 d .
H5 H 0.1102 0.7674 0.2558 0.063 Uiso 1 1 calc R
C2 C 0.1342(3) 0.8104(3) -0.1007(2) 0.0567(5) Uani 1 1 d .
H2 H 0.1405 0.8199 -0.1912 0.068 Uiso 1 1 calc R
C4 C -0.0406(3) 0.7630(3) 0.0642(3) 0.0653(6) Uani 1 1 d .
H4 H -0.1533 0.7415 0.0858 0.078 Uiso 1 1 calc R
C3 C -0.0315(3) 0.7784(3) -0.0688(2) 0.0616(6) Uani 1 1 d .
H3 H -0.1378 0.7670 -0.1371 0.074 Uiso 1 1 calc R
C7 C 0.4592(2) 0.8309(2) 0.24217(18) 0.0338(3) Uani 1 1 d .
N1 N 0.79107(19) 0.86547(17) 0.41915(16) 0.0381(3) Uani 1 1 d .
C11 C 0.5638(2) 0.97420(19) 0.30871(17) 0.0324(3) Uani 1 1 d .
C10 C 0.7418(2) 0.99469(19) 0.39774(18) 0.0341(3) Uani 1 1 d .
O1 O 0.84764(16) 1.11662(15) 0.45114(15) 0.0461(3) Uani 1 1 d .
C8 C 0.5221(2) 0.7032(2) 0.2693(2) 0.0413(4) Uani 1 1 d .
C14 C 0.5022(2) 1.1109(2) 0.29562(19) 0.0377(4) Uani 1 1 d .
C6 C 0.2850(2) 0.8130(2) 0.13629(18) 0.0372(4) Uani 1 1 d .
C9 C 0.6896(2) 0.7245(2) 0.3597(2) 0.0405(4) Uani 1 1 d .
C13 C 0.7762(3) 0.6008(3) 0.3974(3) 0.0617(6) Uani 1 1 d .
H13A H 0.8928 0.6434 0.4616 0.093 Uiso 1 1 calc R
H13B H 0.7927 0.5104 0.3029 0.093 Uiso 1 1 calc R
H13C H 0.6987 0.5691 0.4519 0.093 Uiso 1 1 calc R
N2 N 0.4549(2) 1.2236(2) 0.2902(2) 0.0579(5) Uani 1 1 d .
C12 C 0.4123(3) 0.5452(3) 0.1999(3) 0.0707(7) Uani 1 1 d .
H12A H 0.2995 0.5500 0.1409 0.106 Uiso 1 1 calc R
H12B H 0.3866 0.5213 0.2818 0.106 Uiso 1 1 calc R
H12C H 0.4809 0.4640 0.1330 0.106 Uiso 1 1 calc R
H15 H 0.910(3) 0.876(3) 0.468(3) 0.066(7) Uiso 1 1 d .

loop_
_atom_site_aniso_label
_atom_site_aniso_U_11
_atom_site_aniso_U_22
_atom_site_aniso_U_33
_atom_site_aniso_U_23
_atom_site_aniso_U_13
_atom_site_aniso_U_12
C1 0.0410(9) 0.0503(10) 0.0454(9) 0.0238(8) -0.0025(7) -0.0010(7)
C5 0.0355(9) 0.0705(14) 0.0443(10) 0.0213(10) -0.0006(7) -0.0062(8)
C2 0.0597(12) 0.0580(12) 0.0475(10) 0.0252(10) -0.0124(9) -0.0014(10)
C4 0.0312(9) 0.0822(16) 0.0594(12) 0.0147(12) -0.0044(8) -0.0059(9)
C3 0.0469(11) 0.0606(13) 0.0564(12) 0.0153(11) -0.0192(9) 0.0057(9)
C7 0.0280(7) 0.0384(8) 0.0349(8) 0.0177(7) 0.0001(6) -0.0007(6)
N1 0.0306(7) 0.0404(8) 0.0447(8) 0.0229(7) -0.0033(6) 0.0020(5)
C11 0.0275(7) 0.0379(8) 0.0334(7) 0.0188(7) -0.0003(6) 0.0018(6)
C10 0.0295(7) 0.0360(8) 0.0369(8) 0.0184(7) -0.0013(6) 0.0005(6)
O1 0.0354(6) 0.0426(7) 0.0574(8) 0.0255(6) -0.0124(5) -0.0052(5)
C8 0.0390(8) 0.0373(9) 0.0482(9) 0.0220(8) -0.0010(7) -0.0027(7)
C14 0.0315(8) 0.0402(9) 0.0423(9) 0.0216(7) -0.0022(6) -0.0003(6)
C6 0.0321(8) 0.0369(8) 0.0373(8) 0.0142(7) -0.0023(6) -0.0006(6)
C9 0.0383(8) 0.0381(9) 0.0484(9) 0.0235(8) 0.0026(7) 0.0028(7)
C13 0.0610(13) 0.0485(11) 0.0823(15) 0.0396(11) -0.0043(11) 0.0070(9)
N2 0.0553(10) 0.0524(10) 0.0704(11) 0.0353(9) -0.0034(8) 0.0074(8)
C12 0.0606(13) 0.0465(12) 0.1000(18) 0.0372(13) -0.0181(12) -0.0134(10)

loop_
_atom_type_symbol
_atom_type_description
_atom_type_scat_dispersion_real
_atom_type_scat_dispersion_imag
_atom_type_scat_source
C C 0.0033 0.0016 'International Tables Vol C Tables 4.2.6.8 and 6.1.1.4'
H H 0.0000 0.0000 'International Tables Vol C Tables 4.2.6.8 and 6.1.1.4'
O O 0.0106 0.0060 'International Tables Vol C Tables 4.2.6.8 and 6.1.1.4'
N N 0.0061 0.0033 'International Tables Vol C Tables 4.2.6.8 and 6.1.1.4'

loop_
_geom_angle_atom_site_label_1
_geom_angle_atom_site_label_2
_geom_angle_atom_site_label_3
_geom_angle
C2 C1 C6 120.34(18)
C2 C1 H1 119.8
C6 C1 H1 119.8
C6 C5 C4 120.13(19)
C6 C5 H5 119.9
C4 C5 H5 119.9
C3 C2 C1 120.07(19)
C3 C2 H2 120.0
C1 C2 H2 120.0
C3 C4 C5 120.4(2)
C3 C4 H4 119.8
C5 C4 H4 119.8
C4 C3 C2 119.96(17)
C4 C3 H3 120.0
C2 C3 H3 120.0
C11 C7 C8 119.95(14)
C11 C7 C6 118.60(14)
C8 C7 C6 121.38(14)
C9 N1 C10 125.59(14)
C9 N1 H15 120.6(15)
C10 N1 H15 113.3(15)
C7 C11 C14 122.70(13)
C7 C11 C10 121.72(14)
C14 C11 C10 115.58(14)
O1 C10 N1 120.98(14)
O1 C10 C11 124.76(15)
N1 C10 C11 114.25(14)
C9 C8 C7 118.41(15)
C9 C8 C12 119.77(17)
C7 C8 C12 121.82(16)
N2 C14 C11 177.72(18)
C5 C6 C1 119.09(15)
C5 C6 C7 122.30(15)
C1 C6 C7 118.61(15)
N1 C9 C8 119.94(15)
N1 C9 C13 115.14(16)
C8 C9 C13 124.90(17)
C9 C13 H13A 109.5
C9 C13 H13B 109.5
H13A C13 H13B 109.5
C9 C13 H13C 109.5
H13A C13 H13C 109.5
H13B C13 H13C 109.5
C8 C12 H12A 109.5
C8 C12 H12B 109.5
H12A C12 H12B 109.5
C8 C12 H12C 109.5
H12A C12 H12C 109.5
H12B C12 H12C 109.5

loop_
_geom_bond_atom_site_label_1
_geom_bond_atom_site_label_2
_geom_bond_distance
C1 C2 1.389(2)
C1 C6 1.387(2)
C1 H1 0.9300
C5 C6 1.381(2)
C5 C4 1.388(3)
C5 H5 0.9300
C2 C3 1.370(3)
C2 H2 0.9300
C4 C3 1.374(3)
C4 H4 0.9300
C3 H3 0.9300
C7 C11 1.385(2)
C7 C8 1.413(2)
C7 C6 1.494(2)
N1 C9 1.361(2)
N1 C10 1.370(2)
N1 H15 0.92(3)
C11 C14 1.424(2)
C11 C10 1.435(2)
C10 O1 1.2465(19)
C8 C9 1.376(2)
C8 C12 1.510(3)
C14 N2 1.143(2)
C9 C13 1.496(3)
C13 H13A 0.9600
C13 H13B 0.9600
C13 H13C 0.9600
C12 H12A 0.9600
C12 H12B 0.9600
C12 H12C 0.9600

loop_
_geom_torsion_atom_site_label_1
_geom_torsion_atom_site_label_2
_geom_torsion_atom_site_label_3
_geom_torsion_atom_site_label_4
_geom_torsion
C6 C1 C2 C3 0.7(3)
C6 C5 C4 C3 0.7(4)
C5 C4 C3 C2 -0.2(4)
C1 C2 C3 C4 -0.6(3)
C8 C7 C11 C14 -175.16(15)
C6 C7 C11 C14 7.8(2)
C8 C7 C11 C10 4.0(2)
C6 C7 C11 C10 -173.11(15)
C9 N1 C10 O1 -176.71(16)
C9 N1 C10 C11 2.3(2)
C7 C11 C10 O1 174.68(15)
C14 C11 C10 O1 -6.1(2)
C7 C11 C10 N1 -4.3(2)
C14 C11 C10 N1 174.87(14)
C11 C7 C8 C9 -1.3(3)
C6 C7 C8 C9 175.67(16)
C11 C7 C8 C12 179.66(18)
C6 C7 C8 C12 -3.3(3)
C7 C11 C14 N2 136(5)
C10 C11 C14 N2 -43(5)
C4 C5 C6 C1 -0.6(3)
C4 C5 C6 C7 -179.68(19)
C2 C1 C6 C5 -0.2(3)
C2 C1 C6 C7 178.97(17)
C11 C7 C6 C5 -119.8(2)
C8 C7 C6 C5 63.1(2)
C11 C7 C6 C1 61.1(2)
C8 C7 C6 C1 -115.98(19)
C10 N1 C9 C8 0.1(3)
C10 N1 C9 C13 178.73(17)
C7 C8 C9 N1 -0.7(3)
C12 C8 C9 N1 178.34(18)
C7 C8 C9 C13 -179.19(19)
C12 C8 C9 C13 -0.1(3)
